data_4343560
loop_
_publ_author_name
'Suzuki, Tatsuya'
'Wasada-Tsutsui, Yuko'
'Ogawa, Takahiko'
'Inomata, Tomohiko'
'Ozawa, Tomohiro'
'Sakai, Yoichi'
'Fryzuk, Michael D.'
'Masuda, Hideki'

_publ_section_title
;
 N2 Activation by an Iron Complex with a Strong Electron-Donating
 Iminophosphorane Ligand.
;
_journal_issue 19
_journal_name_full 'Inorganic chemistry'
_journal_page_first 9271
_journal_page_last 9281
_journal_paper_doi 10.1021/acs.inorgchem.5b00536
_journal_volume 54
_journal_year 2015
_chemical_formula_moiety 'C70 H110 Li2 N4 P4'
_chemical_formula_sum 'C70 H110 Li2 N4 P4'
_chemical_formula_weight 1145.44
_space_group_IT_number 14
_symmetry_cell_setting monoclinic
_symmetry_Int_Tables_number 14
_symmetry_space_group_name_Hall '-P 2yn'
_symmetry_space_group_name_H-M 'P 1 21/n 1'
_atom_sites_solution_hydrogens geom
_atom_sites_solution_primary direct
_atom_sites_solution_secondary difmap
_cell_angle_alpha 90.0000
_cell_angle_beta 113.335(4)
_cell_angle_gamma 90.0000
_cell_formula_units_Z 2
_cell_length_a 10.8261(8)
_cell_length_b 29.0462(18)
_cell_length_c 12.3251(12)
_cell_measurement_reflns_used 10941
_cell_measurement_temperature 173
_cell_measurement_theta_max 27.47
_cell_measurement_theta_min 3.22
_cell_volume 3558.7(5)
_computing_cell_refinement CrystalClear
_computing_data_collection 'CrystalClear (Rigaku Inc., 2008)'
_computing_data_reduction CrystalClear
_computing_molecular_graphics 'CrystalStructure 4.0'
_computing_publication_material 'CrystalStructure 4.0 (Rigaku, 2010)'
_computing_structure_refinement 'SHELXL97 (Sheldrick, 2008)'
_computing_structure_solution 'SHELXS97 (Sheldrick, 2008)'
_diffrn_ambient_temperature 173
_diffrn_detector_area_resol_mean 7.314
_diffrn_measured_fraction_theta_full 0.973
_diffrn_measured_fraction_theta_max 0.973
_diffrn_measurement_device_type 'Rigaku Mercury70'
_diffrn_measurement_method \w
_diffrn_radiation_type 'Mo K\a'
_diffrn_radiation_wavelength 0.71075
_diffrn_reflns_av_R_equivalents 0.0248
_diffrn_reflns_limit_h_max 14
_diffrn_reflns_limit_h_min -14
_diffrn_reflns_limit_k_max 36
_diffrn_reflns_limit_k_min -37
_diffrn_reflns_limit_l_max 13
_diffrn_reflns_limit_l_min -15
_diffrn_reflns_number 27643
_diffrn_reflns_theta_full 27.49
_diffrn_reflns_theta_max 27.48
_diffrn_standards_number 0
_exptl_absorpt_coefficient_mu 0.146
_exptl_absorpt_correction_T_max 0.971
_exptl_absorpt_correction_T_min 0.948
_exptl_absorpt_correction_type numerical
_exptl_absorpt_process_details 'NUMABS (Rigaku, 1999)'
_exptl_crystal_colour colorless
_exptl_crystal_density_diffrn 1.069
_exptl_crystal_density_method 'not measured'
_exptl_crystal_description prism
_exptl_crystal_F_000 1248.00
_exptl_crystal_size_max 0.200
_exptl_crystal_size_mid 0.200
_exptl_crystal_size_min 0.200
_refine_diff_density_max 0.400
_refine_diff_density_min -0.280
_refine_ls_extinction_method none
_refine_ls_goodness_of_fit_ref 1.074
_refine_ls_hydrogen_treatment constr
_refine_ls_number_parameters 361
_refine_ls_number_reflns 7928
_refine_ls_number_restraints 0
_refine_ls_R_factor_gt 0.0538
_refine_ls_shift/su_max 0.001
_refine_ls_structure_factor_coef Fsqd
_refine_ls_weighting_details 'w = 1/[\s^2^(Fo^2^)+(0.0745P)^2^+1.1820P] where P=(Fo^2^+2Fc^2^)/3'
_refine_ls_weighting_scheme calc
_refine_ls_wR_factor_ref 0.1510
_reflns_number_gt 6993
_reflns_number_total 7928
_reflns_threshold_expression F^2^>2.0\s(F^2^)
_cod_data_source_file ic5b00536_si_001.cif
_cod_data_source_block LiNpNP
_cod_depositor_comments 'Adding full bibliography for 4343557--4343561.cif.'
_cod_database_code 4343560

loop_
_symmetry_equiv_pos_site_id
_symmetry_equiv_pos_as_xyz
1 +X,+Y,+Z
2 1/2-X,1/2+Y,1/2-Z
3 -X,-Y,-Z
4 1/2+X,1/2-Y,1/2+Z

loop_
_atom_site_label
_atom_site_type_symbol
_atom_site_fract_x
_atom_site_fract_y
_atom_site_fract_z
_atom_site_U_iso_or_equiv
_atom_site_adp_type
_atom_site_occupancy
_atom_site_symmetry_multiplicity
_atom_site_calc_flag
_atom_site_refinement_flags
P1 P 0.85247(4) 0.151256(14) 0.20080(3) 0.03035(12) Uani 1.0 4 d .
P2 P 1.25482(5) 0.086610(17) 0.44697(4) 0.03922(14) Uani 1.0 4 d .
N1 N 1.09891(13) 0.13267(5) 0.09825(12) 0.0335(3) Uani 1.0 4 d .
N2 N 0.98405(13) 0.12864(5) 0.30295(12) 0.0343(3) Uani 1.0 4 d .
C1 C 1.19214(15) 0.13151(6) 0.04298(14) 0.0347(4) Uani 1.0 4 d .
C2 C 1.24085(17) 0.08944(7) 0.02077(17) 0.0437(5) Uani 1.0 4 d .
C3 C 1.33285(18) 0.08978(8) -0.03380(17) 0.0521(6) Uani 1.0 4 d .
C4 C 1.37621(18) 0.13007(9) -0.06394(17) 0.0552(6) Uani 1.0 4 d .
C5 C 1.33181(18) 0.17141(8) -0.03868(16) 0.0506(5) Uani 1.0 4 d .
C6 C 1.24065(17) 0.17306(7) 0.01589(15) 0.0414(4) Uani 1.0 4 d .
C7 C 1.1973(3) 0.21843(7) 0.0480(2) 0.0546(5) Uani 1.0 4 d .
C8 C 1.2970(5) 0.23391(12) 0.1657(3) 0.1156(14) Uani 1.0 4 d .
C9 C 1.1720(4) 0.25581(12) -0.0433(4) 0.1045(12) Uani 1.0 4 d .
C10 C 1.1949(3) 0.04403(8) 0.0514(3) 0.0595(6) Uani 1.0 4 d .
C11 C 1.1202(4) 0.01574(11) -0.0611(3) 0.0983(11) Uani 1.0 4 d .
C12 C 1.3105(4) 0.01732(11) 0.1419(4) 0.0978(10) Uani 1.0 4 d .
C13 C 0.96947(15) 0.13967(6) 0.02958(14) 0.0335(4) Uani 1.0 4 d .
C14 C 0.91818(18) 0.14057(9) -0.10510(16) 0.0533(6) Uani 1.0 4 d .
C15 C 0.7780(2) 0.16036(13) -0.14509(19) 0.0817(10) Uani 1.0 4 d .
C16 C 0.72957(18) 0.14680(9) -0.04993(16) 0.0514(5) Uani 1.0 4 d .
C17 C 0.86063(15) 0.14552(6) 0.06187(14) 0.0357(4) Uani 1.0 4 d .
C18 C 0.83704(18) 0.21272(6) 0.23023(17) 0.0426(4) Uani 1.0 4 d .
C19 C 0.9733(3) 0.23651(7) 0.2609(2) 0.0572(6) Uani 1.0 4 d .
C20 C 0.7255(3) 0.23756(8) 0.1290(3) 0.0644(6) Uani 1.0 4 d .
C21 C 0.68961(16) 0.12430(6) 0.17848(16) 0.0371(4) Uani 1.0 4 d .
C22 C 0.7048(3) 0.07248(8) 0.1710(3) 0.0671(7) Uani 1.0 4 d .
C23 C 0.61685(19) 0.13681(9) 0.25784(18) 0.0536(5) Uani 1.0 4 d .
C24 C 1.01158(16) 0.12796(6) 0.42377(14) 0.0337(4) Uani 1.0 4 d .
C25 C 0.92532(18) 0.14537(7) 0.47444(16) 0.0449(5) Uani 1.0 4 d .
C26 C 0.9554(2) 0.14373(8) 0.59375(17) 0.0513(5) Uani 1.0 4 d .
C27 C 1.0749(2) 0.12507(8) 0.67096(17) 0.0555(6) Uani 1.0 4 d .
C28 C 1.1630(2) 0.10806(8) 0.62482(16) 0.0511(5) Uani 1.0 4 d .
C29 C 1.13452(17) 0.10871(6) 0.50410(14) 0.0376(4) Uani 1.0 4 d .
C30 C 1.2512(3) 0.02357(8) 0.4641(3) 0.0723(8) Uani 1.0 4 d .
C31 C 1.1112(4) 0.00689(11) 0.3827(4) 0.1124(13) Uani 1.0 4 d .
C32 C 1.2913(5) 0.00542(11) 0.5890(3) 0.1170(15) Uani 1.0 4 d .
C33 C 1.4199(2) 0.10643(10) 0.5544(2) 0.0645(7) Uani 1.0 4 d .
C34 C 1.5328(3) 0.08471(12) 0.5273(3) 0.0848(9) Uani 1.0 4 d .
C35 C 1.4250(3) 0.15842(12) 0.5479(4) 0.1088(13) Uani 1.0 4 d .
Li1 Li 1.1285(4) 0.11705(13) 0.2526(3) 0.0498(8) Uani 1.0 4 d .
H3 H 1.3656 0.0614 -0.0501 0.0625 Uiso 1.0 4 calc R
H4 H 1.4370 0.1295 -0.1023 0.0663 Uiso 1.0 4 calc R
H5 H 1.3636 0.1993 -0.0586 0.0607 Uiso 1.0 4 calc R
H7 H 1.1105 0.2130 0.0566 0.0655 Uiso 1.0 4 calc R
H8A H 1.3854 0.2377 0.1623 0.1387 Uiso 1.0 4 calc R
H8B H 1.3032 0.2108 0.2257 0.1387 Uiso 1.0 4 calc R
H8C H 1.2680 0.2634 0.1865 0.1387 Uiso 1.0 4 calc R
H9A H 1.1005 0.2460 -0.1178 0.1254 Uiso 1.0 4 calc R
H9B H 1.2546 0.2616 -0.0558 0.1254 Uiso 1.0 4 calc R
H9C H 1.1445 0.2841 -0.0155 0.1254 Uiso 1.0 4 calc R
H10 H 1.1293 0.0510 0.0878 0.0714 Uiso 1.0 4 calc R
H11A H 1.1803 0.0099 -0.1016 0.1179 Uiso 1.0 4 calc R
H11B H 1.0412 0.0329 -0.1136 0.1179 Uiso 1.0 4 calc R
H11C H 1.0913 -0.0137 -0.0398 0.1179 Uiso 1.0 4 calc R
H12A H 1.3509 0.0356 0.2144 0.1174 Uiso 1.0 4 calc R
H12B H 1.3784 0.0109 0.1100 0.1174 Uiso 1.0 4 calc R
H12C H 1.2767 -0.0118 0.1598 0.1174 Uiso 1.0 4 calc R
H14A H 0.9760 0.1603 -0.1311 0.0640 Uiso 1.0 4 calc R
H14B H 0.9158 0.1092 -0.1370 0.0640 Uiso 1.0 4 calc R
H15A H 0.7186 0.1473 -0.2224 0.0980 Uiso 1.0 4 calc R
H15B H 0.7799 0.1943 -0.1523 0.0980 Uiso 1.0 4 calc R
H16A H 0.6854 0.1163 -0.0664 0.0617 Uiso 1.0 4 calc R
H16B H 0.6660 0.1699 -0.0425 0.0617 Uiso 1.0 4 calc R
H18 H 0.8147 0.2147 0.3014 0.0511 Uiso 1.0 4 calc R
H19A H 1.0430 0.2198 0.3252 0.0686 Uiso 1.0 4 calc R
H19B H 0.9682 0.2682 0.2858 0.0686 Uiso 1.0 4 calc R
H19C H 0.9956 0.2367 0.1912 0.0686 Uiso 1.0 4 calc R
H20A H 0.7502 0.2396 0.0608 0.0772 Uiso 1.0 4 calc R
H20B H 0.7138 0.2686 0.1545 0.0772 Uiso 1.0 4 calc R
H20C H 0.6412 0.2204 0.1070 0.0772 Uiso 1.0 4 calc R
H21 H 0.6271 0.1338 0.0973 0.0445 Uiso 1.0 4 calc R
H22A H 0.7655 0.0607 0.2483 0.0805 Uiso 1.0 4 calc R
H22B H 0.7422 0.0656 0.1123 0.0805 Uiso 1.0 4 calc R
H22C H 0.6166 0.0578 0.1477 0.0805 Uiso 1.0 4 calc R
H23A H 0.6254 0.1699 0.2740 0.0643 Uiso 1.0 4 calc R
H23B H 0.6568 0.1198 0.3324 0.0643 Uiso 1.0 4 calc R
H23C H 0.5215 0.1287 0.2182 0.0643 Uiso 1.0 4 calc R
H25 H 0.8426 0.1589 0.4239 0.0538 Uiso 1.0 4 calc R
H26 H 0.8930 0.1556 0.6233 0.0615 Uiso 1.0 4 calc R
H27 H 1.0961 0.1239 0.7534 0.0665 Uiso 1.0 4 calc R
H28 H 1.2462 0.0954 0.6773 0.0613 Uiso 1.0 4 calc R
H30 H 1.3160 0.0102 0.4331 0.0867 Uiso 1.0 4 calc R
H31A H 1.0449 0.0179 0.4125 0.1348 Uiso 1.0 4 calc R
H31B H 1.1101 -0.0268 0.3805 0.1348 Uiso 1.0 4 calc R
H31C H 1.0887 0.0189 0.3028 0.1348 Uiso 1.0 4 calc R
H32A H 1.2903 -0.0283 0.5877 0.1404 Uiso 1.0 4 calc R
H32B H 1.2274 0.0166 0.6214 0.1404 Uiso 1.0 4 calc R
H32C H 1.3819 0.0163 0.6385 0.1404 Uiso 1.0 4 calc R
H33 H 1.4302 0.0972 0.6357 0.0773 Uiso 1.0 4 calc R
H34A H 1.6198 0.0958 0.5843 0.1018 Uiso 1.0 4 calc R
H34B H 1.5223 0.0932 0.4472 0.1018 Uiso 1.0 4 calc R
H34C H 1.5288 0.0511 0.5332 0.1018 Uiso 1.0 4 calc R
H35A H 1.4138 0.1677 0.4681 0.1306 Uiso 1.0 4 calc R
H35B H 1.5121 0.1694 0.6050 0.1306 Uiso 1.0 4 calc R
H35C H 1.3526 0.1718 0.5665 0.1306 Uiso 1.0 4 calc R

loop_
_atom_site_aniso_label
_atom_site_aniso_U_11
_atom_site_aniso_U_22
_atom_site_aniso_U_33
_atom_site_aniso_U_12
_atom_site_aniso_U_13
_atom_site_aniso_U_23
P1 0.0251(2) 0.0421(3) 0.0261(3) 0.00398(15) 0.01254(16) 0.00438(15)
P2 0.0390(3) 0.0499(3) 0.0292(3) 0.01590(18) 0.01395(18) 0.00510(17)
N1 0.0263(7) 0.0510(8) 0.0268(7) 0.0002(6) 0.0144(6) 0.0023(6)
N2 0.0305(7) 0.0509(8) 0.0238(7) 0.0089(6) 0.0133(6) 0.0042(6)
C1 0.0251(7) 0.0577(10) 0.0226(8) -0.0034(7) 0.0107(6) -0.0029(7)
C2 0.0309(8) 0.0638(12) 0.0379(10) -0.0034(8) 0.0152(7) -0.0123(8)
C3 0.0341(9) 0.0837(15) 0.0411(11) 0.0004(9) 0.0177(8) -0.0193(10)
C4 0.0268(8) 0.1096(19) 0.0336(10) -0.0063(10) 0.0166(8) -0.0077(10)
C5 0.0335(9) 0.0851(15) 0.0369(10) -0.0105(9) 0.0180(8) 0.0044(10)
C6 0.0335(8) 0.0630(12) 0.0306(9) -0.0025(8) 0.0157(7) 0.0043(8)
C7 0.0592(12) 0.0550(12) 0.0604(13) -0.0013(10) 0.0352(11) 0.0121(10)
C8 0.147(4) 0.089(3) 0.086(3) 0.025(3) 0.019(3) -0.0306(18)
C9 0.136(3) 0.082(2) 0.106(3) 0.021(2) 0.060(3) 0.0397(19)
C10 0.0572(12) 0.0548(12) 0.0788(16) -0.0078(10) 0.0401(12) -0.0202(11)
C11 0.101(3) 0.080(2) 0.128(3) -0.0328(17) 0.060(2) -0.0571(19)
C12 0.092(3) 0.079(2) 0.124(3) 0.0035(17) 0.044(2) 0.0234(19)
C13 0.0293(8) 0.0485(9) 0.0243(8) -0.0031(7) 0.0121(6) 0.0017(7)
C14 0.0341(9) 0.1012(17) 0.0262(10) -0.0052(10) 0.0136(8) 0.0004(10)
C15 0.0345(10) 0.180(3) 0.0295(11) 0.0059(14) 0.0116(9) 0.0229(14)
C16 0.0283(8) 0.0960(16) 0.0283(10) 0.0019(9) 0.0096(7) 0.0075(9)
C17 0.0249(7) 0.0578(10) 0.0241(8) 0.0007(7) 0.0094(6) 0.0060(7)
C18 0.0397(9) 0.0436(10) 0.0484(11) 0.0029(7) 0.0217(8) 0.0005(8)
C19 0.0528(12) 0.0515(12) 0.0656(14) -0.0080(9) 0.0217(10) -0.0067(10)
C20 0.0518(12) 0.0478(12) 0.0879(18) 0.0127(9) 0.0217(12) 0.0156(11)
C21 0.0297(8) 0.0478(10) 0.0379(9) 0.0011(7) 0.0176(7) 0.0040(7)
C22 0.0570(13) 0.0497(12) 0.105(2) -0.0047(10) 0.0437(14) 0.0049(12)
C23 0.0369(10) 0.0852(15) 0.0478(12) -0.0055(10) 0.0265(9) -0.0034(11)
C24 0.0325(8) 0.0447(9) 0.0261(8) 0.0040(7) 0.0141(7) 0.0019(7)
C25 0.0362(9) 0.0702(13) 0.0306(9) 0.0147(8) 0.0158(7) 0.0044(8)
C26 0.0464(11) 0.0791(15) 0.0345(10) 0.0128(10) 0.0227(9) -0.0024(9)
C27 0.0538(12) 0.0878(16) 0.0272(10) 0.0167(11) 0.0186(9) 0.0021(9)
C28 0.0470(11) 0.0772(14) 0.0274(9) 0.0208(10) 0.0130(8) 0.0052(9)
C29 0.0371(9) 0.0496(10) 0.0267(9) 0.0103(7) 0.0132(7) 0.0038(7)
C30 0.108(2) 0.0499(12) 0.0780(17) 0.0279(13) 0.0575(16) 0.0158(12)
C31 0.151(4) 0.0680(19) 0.133(4) -0.040(2) 0.073(3) -0.0227(19)
C32 0.194(4) 0.084(2) 0.113(3) 0.068(3) 0.104(3) 0.058(2)
C33 0.0378(10) 0.1009(19) 0.0475(12) 0.0204(11) 0.0092(9) -0.0096(12)
C34 0.0442(13) 0.135(3) 0.0732(18) 0.0274(14) 0.0211(12) -0.0079(17)
C35 0.0536(16) 0.108(3) 0.145(4) -0.0125(16) 0.0183(18) -0.056(3)
Li1 0.0403(16) 0.080(3) 0.0357(17) 0.0227(16) 0.0218(13) 0.0170(15)

loop_
_atom_type_symbol
_atom_type_description
_atom_type_scat_dispersion_real
_atom_type_scat_dispersion_imag
_atom_type_scat_source
C C 0.0033 0.0016
;
International Tables for Crystallography
(1992, Vol. C, Tables 4.2.6.8 and 6.1.1.4)
;
H H 0.0000 0.0000
;
International Tables for Crystallography
(1992, Vol. C, Table 6.1.1.4)
;
Li Li -0.0003 0.0001
;
International Tables for Crystallography
(1992, Vol. C, Tables 4.2.6.8 and 6.1.1.4)
;
N N 0.0061 0.0033
;
International Tables for Crystallography
(1992, Vol. C, Tables 4.2.6.8 and 6.1.1.4)
;
P P 0.1023 0.0942
;
International Tables for Crystallography
(1992, Vol. C, Tables 4.2.6.8 and 6.1.1.4)
;

loop_
_geom_angle_atom_site_label_1
_geom_angle_atom_site_label_2
_geom_angle_atom_site_label_3
_geom_angle
_geom_angle_publ_flag
N2 P1 C17 110.53(9) yes
N2 P1 C18 111.12(8) yes
N2 P1 C21 115.93(8) yes
C17 P1 C18 109.10(10) yes
C17 P1 C21 103.19(9) yes
C18 P1 C21 106.52(9) yes
C29 P2 C30 104.71(14) yes
C29 P2 C33 104.46(10) yes
C29 P2 Li1 92.52(11) yes
C30 P2 C33 106.63(12) yes
C30 P2 Li1 116.67(12) yes
C33 P2 Li1 127.33(13) yes
C1 N1 C13 117.72(15) yes
C1 N1 Li1 128.10(15) yes
C13 N1 Li1 113.51(17) yes
P1 N2 C24 125.75(14) yes
P1 N2 Li1 113.37(13) yes
C24 N2 Li1 118.85(14) yes
N1 C1 C2 120.48(17) yes
N1 C1 C6 119.65(17) yes
C2 C1 C6 119.80(19) yes
C1 C2 C3 118.7(2) yes
C1 C2 C10 121.8(2) yes
C3 C2 C10 119.5(2) yes
C2 C3 C4 121.4(3) yes
C3 C4 C5 119.9(3) yes
C4 C5 C6 121.1(3) yes
C1 C6 C5 119.04(19) yes
C1 C6 C7 120.3(2) yes
C5 C6 C7 120.7(2) yes
C6 C7 C8 109.8(2) yes
C6 C7 C9 114.7(3) yes
C8 C7 C9 110.8(3) yes
C2 C10 C11 110.4(3) yes
C2 C10 C12 111.9(2) yes
C11 C10 C12 112.1(3) yes
N1 C13 C14 122.00(18) yes
N1 C13 C17 129.10(16) yes
C14 C13 C17 108.86(13) yes
C13 C14 C15 104.28(18) yes
C14 C15 C16 105.0(2) yes
C15 C16 C17 102.75(16) yes
P1 C17 C13 131.57(11) yes
P1 C17 C16 119.09(14) yes
C13 C17 C16 109.33(16) yes
P1 C18 C19 109.37(14) yes
P1 C18 C20 113.59(14) yes
C19 C18 C20 111.07(18) yes
P1 C21 C22 107.97(15) yes
P1 C21 C23 120.61(13) yes
C22 C21 C23 111.8(2) yes
N2 C24 C25 124.66(14) yes
N2 C24 C29 119.55(18) yes
C25 C24 C29 115.80(16) yes
C24 C25 C26 122.99(17) yes
C25 C26 C27 120.8(3) yes
C26 C27 C28 118.0(2) yes
C27 C28 C29 122.52(17) yes
P2 C29 C24 118.95(14) yes
P2 C29 C28 121.12(14) yes
C24 C29 C28 119.91(19) yes
P2 C30 C31 107.47(19) yes
P2 C30 C32 116.7(2) yes
C31 C30 C32 111.5(4) yes
P2 C33 C34 110.27(18) yes
P2 C33 C35 108.61(17) yes
C34 C33 C35 110.6(3) yes
P2 Li1 N1 155.4(2) yes
P2 Li1 N2 87.56(15) yes
N1 Li1 N2 117.03(17) yes
C2 C3 H3 119.293 no
C4 C3 H3 119.296 no
C3 C4 H4 120.055 no
C5 C4 H4 120.060 no
C4 C5 H5 119.475 no
C6 C5 H5 119.468 no
C6 C7 H7 107.051 no
C8 C7 H7 107.040 no
C9 C7 H7 107.032 no
C7 C8 H8A 109.473 no
C7 C8 H8B 109.471 no
C7 C8 H8C 109.474 no
H8A C8 H8B 109.468 no
H8A C8 H8C 109.466 no
H8B C8 H8C 109.476 no
C7 C9 H9A 109.458 no
C7 C9 H9B 109.465 no
C7 C9 H9C 109.462 no
H9A C9 H9B 109.472 no
H9A C9 H9C 109.478 no
H9B C9 H9C 109.493 no
C2 C10 H10 107.384 no
C11 C10 H10 107.394 no
C12 C10 H10 107.392 no
C10 C11 H11A 109.473 no
C10 C11 H11B 109.485 no
C10 C11 H11C 109.471 no
H11A C11 H11B 109.469 no
H11A C11 H11C 109.467 no
H11B C11 H11C 109.464 no
C10 C12 H12A 109.480 no
C10 C12 H12B 109.467 no
C10 C12 H12C 109.465 no
H12A C12 H12B 109.478 no
H12A C12 H12C 109.469 no
H12B C12 H12C 109.467 no
C13 C14 H14A 110.899 no
C13 C14 H14B 110.898 no
C15 C14 H14A 110.905 no
C15 C14 H14B 110.890 no
H14A C14 H14B 108.929 no
C14 C15 H15A 110.743 no
C14 C15 H15B 110.729 no
C16 C15 H15A 110.745 no
C16 C15 H15B 110.735 no
H15A C15 H15B 108.827 no
C15 C16 H16A 111.209 no
C15 C16 H16B 111.225 no
C17 C16 H16A 111.206 no
C17 C16 H16B 111.217 no
H16A C16 H16B 109.139 no
P1 C18 H18 107.522 no
C19 C18 H18 107.514 no
C20 C18 H18 107.512 no
C18 C19 H19A 109.463 no
C18 C19 H19B 109.469 no
C18 C19 H19C 109.473 no
H19A C19 H19B 109.474 no
H19A C19 H19C 109.475 no
H19B C19 H19C 109.473 no
C18 C20 H20A 109.468 no
C18 C20 H20B 109.465 no
C18 C20 H20C 109.481 no
H20A C20 H20B 109.476 no
H20A C20 H20C 109.474 no
H20B C20 H20C 109.464 no
P1 C21 H21 105.045 no
C22 C21 H21 105.056 no
C23 C21 H21 105.051 no
C21 C22 H22A 109.476 no
C21 C22 H22B 109.477 no
C21 C22 H22C 109.476 no
H22A C22 H22B 109.463 no
H22A C22 H22C 109.463 no
H22B C22 H22C 109.471 no
C21 C23 H23A 109.477 no
C21 C23 H23B 109.468 no
C21 C23 H23C 109.469 no
H23A C23 H23B 109.470 no
H23A C23 H23C 109.477 no
H23B C23 H23C 109.465 no
C24 C25 H25 118.500 no
C26 C25 H25 118.506 no
C25 C26 H26 119.606 no
C27 C26 H26 119.610 no
C26 C27 H27 121.006 no
C28 C27 H27 121.009 no
C27 C28 H28 118.740 no
C29 C28 H28 118.737 no
P2 C30 H30 106.884 no
C31 C30 H30 106.872 no
C32 C30 H30 106.874 no
C30 C31 H31A 109.470 no
C30 C31 H31B 109.472 no
C30 C31 H31C 109.475 no
H31A C31 H31B 109.469 no
H31A C31 H31C 109.467 no
H31B C31 H31C 109.475 no
C30 C32 H32A 109.474 no
C30 C32 H32B 109.472 no
C30 C32 H32C 109.477 no
H32A C32 H32B 109.454 no
H32A C32 H32C 109.475 no
H32B C32 H32C 109.474 no
P2 C33 H33 109.124 no
C34 C33 H33 109.115 no
C35 C33 H33 109.120 no
C33 C34 H34A 109.467 no
C33 C34 H34B 109.465 no
C33 C34 H34C 109.477 no
H34A C34 H34B 109.464 no
H34A C34 H34C 109.479 no
H34B C34 H34C 109.476 no
C33 C35 H35A 109.467 no
C33 C35 H35B 109.475 no
C33 C35 H35C 109.466 no
H35A C35 H35B 109.462 no
H35A C35 H35C 109.481 no
H35B C35 H35C 109.476 no

loop_
_geom_bond_atom_site_label_1
_geom_bond_atom_site_label_2
_geom_bond_distance
_geom_bond_publ_flag
P1 N2 1.6202(13) yes
P1 C17 1.757(2) yes
P1 C18 1.8425(19) yes
P1 C21 1.8475(19) yes
P2 C29 1.825(3) yes
P2 C30 1.845(3) yes
P2 C33 1.845(2) yes
P2 Li1 2.407(3) yes
N1 C1 1.424(3) yes
N1 C13 1.3348(19) yes
N1 Li1 1.856(4) yes
N2 C24 1.398(3) yes
N2 Li1 1.927(5) yes
C1 C2 1.400(3) yes
C1 C6 1.408(3) yes
C2 C3 1.405(4) yes
C2 C10 1.509(4) yes
C3 C4 1.366(4) yes
C4 C5 1.374(4) yes
C5 C6 1.398(4) yes
C6 C7 1.504(3) yes
C7 C8 1.494(4) yes
C7 C9 1.509(5) yes
C10 C11 1.538(4) yes
C10 C12 1.518(4) yes
C13 C14 1.528(3) yes
C13 C17 1.395(3) yes
C14 C15 1.511(4) yes
C15 C16 1.514(4) yes
C16 C17 1.538(2) yes
C18 C19 1.534(3) yes
C18 C20 1.530(3) yes
C21 C22 1.521(3) yes
C21 C23 1.523(4) yes
C24 C25 1.407(3) yes
C24 C29 1.421(2) yes
C25 C26 1.375(3) yes
C26 C27 1.378(3) yes
C27 C28 1.381(4) yes
C28 C29 1.395(3) yes
C30 C31 1.528(5) yes
C30 C32 1.519(5) yes
C33 C34 1.525(5) yes
C33 C35 1.514(5) yes
C3 H3 0.950 no
C4 H4 0.950 no
C5 H5 0.950 no
C7 H7 1.000 no
C8 H8A 0.980 no
C8 H8B 0.980 no
C8 H8C 0.980 no
C9 H9A 0.980 no
C9 H9B 0.980 no
C9 H9C 0.980 no
C10 H10 1.000 no
C11 H11A 0.980 no
C11 H11B 0.980 no
C11 H11C 0.980 no
C12 H12A 0.980 no
C12 H12B 0.980 no
C12 H12C 0.980 no
C14 H14A 0.990 no
C14 H14B 0.990 no
C15 H15A 0.990 no
C15 H15B 0.990 no
C16 H16A 0.990 no
C16 H16B 0.990 no
C18 H18 1.000 no
C19 H19A 0.980 no
C19 H19B 0.980 no
C19 H19C 0.980 no
C20 H20A 0.980 no
C20 H20B 0.980 no
C20 H20C 0.980 no
C21 H21 1.000 no
C22 H22A 0.980 no
C22 H22B 0.980 no
C22 H22C 0.980 no
C23 H23A 0.980 no
C23 H23B 0.980 no
C23 H23C 0.980 no
C25 H25 0.950 no
C26 H26 0.950 no
C27 H27 0.950 no
C28 H28 0.950 no
C30 H30 1.000 no
C31 H31A 0.980 no
C31 H31B 0.980 no
C31 H31C 0.980 no
C32 H32A 0.980 no
C32 H32B 0.980 no
C32 H32C 0.980 no
C33 H33 1.000 no
C34 H34A 0.980 no
C34 H34B 0.980 no
C34 H34C 0.980 no
C35 H35A 0.980 no
C35 H35B 0.980 no
C35 H35C 0.980 no

loop_
_geom_contact_atom_site_label_1
_geom_contact_atom_site_label_2
_geom_contact_distance
_geom_contact_publ_flag
_geom_contact_site_symmetry_2
P1 N1 3.4174(18) no .
P1 C25 3.149(2) no .
N1 C7 2.872(3) no .
N1 C8 3.539(4) no .
N1 C10 2.919(3) no .
N2 C13 3.325(3) no .
N2 C19 3.170(3) no .
N2 C22 3.248(3) no .
C1 C4 2.791(3) no .
C1 C8 3.326(4) no .
C1 C11 3.573(4) no .
C1 C12 3.591(4) no .
C1 C14 2.812(3) no .
C2 C5 2.783(4) no .
C2 C13 3.320(3) no .
C2 C14 3.539(3) no .
C3 C6 2.776(4) no .
C3 C11 3.070(5) no .
C3 C12 3.098(5) no .
C5 C8 3.246(5) no .
C5 C9 2.988(5) no .
C6 C13 3.159(3) no .
C6 C14 3.343(3) no .
C7 C13 3.305(3) no .
C10 Li1 3.546(5) no .
C16 C20 3.449(4) no .
C16 C21 3.083(3) no .
C16 C22 3.567(4) no .
C17 C19 3.481(3) no .
C17 C20 3.306(4) no .
C17 C22 3.310(4) no .
C17 Li1 3.037(4) no .
C18 C23 3.362(4) no .
C18 C24 3.428(3) no .
C18 C25 3.394(3) no .
C20 C21 3.396(3) no .
C21 C24 3.599(2) no .
C21 C25 3.580(3) no .
C23 C25 3.358(3) no .
C24 C27 2.847(3) no .
C25 C28 2.730(3) no .
C26 C29 2.777(4) no .
C28 C30 3.515(4) no .
C28 C32 3.391(5) no .
C28 C33 3.225(4) no .
C29 C31 3.279(4) no .
C29 C32 3.401(4) no .
C29 C35 3.305(4) no .
C30 C34 3.343(5) no .
C32 C33 3.346(5) no .
C4 C21 3.526(3) no 1_655
C4 C27 3.591(3) no 1_554
C21 C4 3.526(3) no 1_455
C27 C4 3.591(3) no 1_556
P1 H16A 3.2300 no .
P1 H16B 2.9264 no .
P1 H19A 2.8394 no .
P1 H19C 2.9529 no .
P1 H20A 3.0458 no .
P1 H20C 2.9161 no .
P1 H22A 2.9297 no .
P1 H22B 2.7887 no .
P1 H23A 2.9844 no .
P1 H23B 3.2671 no .
P1 H25 2.8031 no .
P2 H28 2.8886 no .
P2 H31A 2.9266 no .
P2 H31C 2.7791 no .
P2 H32B 3.0580 no .
P2 H32C 3.0113 no .
P2 H34B 2.9013 no .
P2 H34C 2.9143 no .
P2 H35A 2.8664 no .
P2 H35C 2.8598 no .
N1 H7 2.4018 no .
N1 H8B 3.1241 no .
N1 H10 2.4056 no .
N1 H14A 2.7241 no .
N1 H14B 2.8721 no .
N1 H19C 3.5651 no .
N2 H18 3.0961 no .
N2 H19A 2.7114 no .
N2 H19C 3.4496 no .
N2 H22A 2.9465 no .
N2 H22B 3.2953 no .
N2 H25 2.6742 no .
N2 H31A 3.4501 no .
N2 H31C 3.3823 no .
C1 H3 3.2706 no .
C1 H5 3.2761 no .
C1 H7 2.5544 no .
C1 H8B 3.1112 no .
C1 H10 2.5567 no .
C1 H11B 3.4783 no .
C1 H12A 3.5077 no .
C1 H14A 2.6071 no .
C1 H14B 3.0056 no .
C2 H4 3.2732 no .
C2 H11A 2.6939 no .
C2 H11B 2.6972 no .
C2 H11C 3.3446 no .
C2 H12A 2.7033 no .
C2 H12B 2.7084 no .
C2 H12C 3.3471 no .
C2 H14A 3.4210 no .
C2 H14B 3.3271 no .
C3 H5 3.2262 no .
C3 H10 3.3154 no .
C3 H11A 2.7771 no .
C3 H11B 3.3474 no .
C3 H12A 3.3759 no .
C3 H12B 2.8181 no .
C5 H3 3.2262 no .
C5 H7 3.2875 no .
C5 H8A 3.0060 no .
C5 H8B 3.5809 no .
C5 H9A 3.1598 no .
C5 H9B 2.7322 no .
C5 H14A 3.5727 no .
C6 H4 3.2697 no .
C6 H8A 2.6442 no .
C6 H8B 2.6383 no .
C6 H8C 3.3012 no .
C6 H9A 2.7438 no .
C6 H9B 2.7425 no .
C6 H9C 3.3631 no .
C6 H14A 2.7415 no .
C7 H5 2.6737 no .
C7 H14A 3.0459 no .
C7 H19C 3.3497 no .
C8 H5 3.2790 no .
C8 H9A 3.3124 no .
C8 H9B 2.7051 no .
C8 H9C 2.6302 no .
C8 H19C 3.4011 no .
C9 H5 2.7090 no .
C9 H8A 2.7191 no .
C9 H8B 3.3137 no .
C9 H8C 2.6108 no .
C9 H14A 3.3997 no .
C10 H3 2.6577 no .
C10 H14B 3.5414 no .
C11 H3 2.9238 no .
C11 H12A 3.3734 no .
C11 H12B 2.7591 no .
C11 H12C 2.6961 no .
C11 H14B 3.3898 no .
C12 H3 2.9518 no .
C12 H11A 2.7736 no .
C12 H11B 3.3689 no .
C12 H11C 2.6915 no .
C12 H30 3.5719 no .
C13 H7 2.5632 no .
C13 H10 3.0264 no .
C13 H15A 3.2236 no .
C13 H15B 2.8476 no .
C13 H16A 2.9052 no .
C13 H16B 3.1683 no .
C13 H19C 3.3980 no .
C14 H7 3.0725 no .
C14 H11B 3.4168 no .
C14 H16A 2.8341 no .
C14 H16B 3.2310 no .
C15 H20A 3.5259 no .
C16 H14A 3.2224 no .
C16 H14B 2.8509 no .
C16 H20A 2.9895 no .
C16 H20C 3.2691 no .
C16 H21 2.5018 no .
C16 H22B 3.0600 no .
C17 H7 3.3609 no .
C17 H14A 3.1225 no .
C17 H14B 2.9395 no .
C17 H15A 3.2214 no .
C17 H15B 2.8123 no .
C17 H19C 3.1379 no .
C17 H20A 2.9810 no .
C17 H20C 3.4242 no .
C17 H21 2.7518 no .
C17 H22B 2.8375 no .
C18 H16B 3.3686 no .
C18 H21 3.1865 no .
C18 H23A 2.8392 no .
C18 H25 2.8348 no .
C19 H7 3.4607 no .
C19 H20A 2.6845 no .
C19 H20B 2.7499 no .
C19 H20C 3.3675 no .
C20 H16B 2.7700 no .
C20 H19A 3.3679 no .
C20 H19B 2.7221 no .
C20 H19C 2.7133 no .
C20 H21 3.1683 no .
C20 H23A 3.1237 no .
C21 H16A 3.0094 no .
C21 H16B 2.9469 no .
C21 H18 3.0659 no .
C21 H20C 2.9107 no .
C21 H25 2.9890 no .
C22 H16A 3.1202 no .
C22 H23A 3.3511 no .
C22 H23B 2.6334 no .
C22 H23C 2.8038 no .
C23 H18 3.0139 no .
C23 H20C 3.1315 no .
C23 H22A 2.7640 no .
C23 H22B 3.3572 no .
C23 H22C 2.6673 no .
C23 H25 2.5709 no .
C24 H18 3.2590 no .
C24 H19A 3.0051 no .
C24 H22A 3.3203 no .
C24 H23B 3.5566 no .
C24 H26 3.2926 no .
C24 H28 3.2895 no .
C24 H31A 3.2268 no .
C25 H18 2.8311 no .
C25 H19A 3.3958 no .
C25 H23A 3.2860 no .
C25 H23B 2.8346 no .
C25 H27 3.2548 no .
C26 H28 3.2205 no .
C27 H25 3.2396 no .
C28 H26 3.2262 no .
C28 H31A 3.5626 no .
C28 H32B 2.7518 no .
C28 H32C 3.5262 no .
C28 H33 2.8592 no .
C28 H35C 3.0538 no .
C29 H25 3.2584 no .
C29 H27 3.2903 no .
C29 H31A 2.8824 no .
C29 H31C 3.4965 no .
C29 H32B 3.0183 no .
C29 H33 2.9788 no .
C29 H35C 2.8434 no .
C30 H28 3.3729 no .
C30 H33 3.0916 no .
C30 H34C 2.8940 no .
C31 H32A 2.7037 no .
C31 H32B 2.7176 no .
C31 H32C 3.3597 no .
C32 H28 2.9457 no .
C32 H31A 2.7165 no .
C32 H31B 2.7089 no .
C32 H31C 3.3580 no .
C32 H33 3.0027 no .
C32 H34C 3.2023 no .
C33 H28 2.8618 no .
C33 H30 3.1579 no .
C33 H32C 2.9051 no .
C34 H30 3.0623 no .
C34 H32C 3.2050 no .
C34 H35A 2.6933 no .
C34 H35B 2.6824 no .
C34 H35C 3.3440 no .
C35 H28 3.4765 no .
C35 H34A 2.6837 no .
C35 H34B 2.6971 no .
C35 H34C 3.3419 no .
Li1 H8B 3.4064 no .
Li1 H10 2.7965 no .
Li1 H12A 3.5382 no .
Li1 H19A 3.3495 no .
Li1 H31C 2.9837 no .
Li1 H35A 3.5001 no .
H3 H4 2.3068 no .
H3 H11A 2.3769 no .
H3 H11B 3.3839 no .
H3 H12A 3.4086 no .
H3 H12B 2.4176 no .
H4 H5 2.3176 no .
H5 H7 3.5729 no .
H5 H8A 2.8634 no .
H5 H9A 2.9727 no .
H5 H9B 2.1673 no .
H7 H8A 2.8279 no .
H7 H8B 2.2920 no .
H7 H8C 2.3352 no .
H7 H9A 2.3178 no .
H7 H9B 2.8393 no .
H7 H9C 2.3351 no .
H7 H14A 2.6730 no .
H7 H15B 3.5260 no .
H7 H19C 2.5316 no .
H8A H9B 2.5874 no .
H8A H9C 2.9816 no .
H8B H9C 3.5023 no .
H8B H19A 3.4994 no .
H8B H19C 3.2728 no .
H8B H35A 3.0167 no .
H8C H9A 3.4957 no .
H8C H9B 2.9320 no .
H8C H9C 2.3898 no .
H8C H19C 3.0722 no .
H9A H14A 2.8064 no .
H10 H11A 2.8644 no .
H10 H11B 2.3396 no .
H10 H11C 2.3781 no .
H10 H12A 2.3294 no .
H10 H12B 2.8502 no .
H10 H12C 2.3524 no .
H10 H14B 3.2862 no .
H10 H31C 3.0006 no .
H11A H12B 2.6403 no .
H11A H12C 3.0346 no .
H11B H12C 3.5686 no .
H11B H14B 2.5533 no .
H11C H12A 3.5749 no .
H11C H12B 3.0050 no .
H11C H12C 2.4841 no .
H12A H30 2.9605 no .
H12A H31C 3.4546 no .
H12A H34B 3.2037 no .
H12C H30 3.2862 no .
H12C H31C 3.2986 no .
H14A H15A 2.5866 no .
H14A H15B 2.2612 no .
H14B H15A 2.2623 no .
H14B H15B 2.8454 no .
H14B H16A 2.9572 no .
H15A H16A 2.2781 no .
H15A H16B 2.5825 no .
H15B H16A 2.8568 no .
H15B H16B 2.2748 no .
H15B H20A 3.0662 no .
H16A H21 2.3949 no .
H16A H22B 2.5142 no .
H16A H22C 3.4583 no .
H16B H20A 2.3741 no .
H16B H20C 2.4518 no .
H16B H21 2.1947 no .
H16B H22B 3.4996 no .
H18 H19A 2.3755 no .
H18 H19B 2.3389 no .
H18 H19C 2.8630 no .
H18 H20A 2.8579 no .
H18 H20B 2.3142 no .
H18 H20C 2.3942 no .
H18 H21 3.4537 no .
H18 H23A 2.3351 no .
H18 H23B 3.3441 no .
H18 H25 2.1540 no .
H19A H20A 3.5805 no .
H19A H25 3.3776 no .
H19B H20A 2.9617 no .
H19B H20B 2.5835 no .
H19C H20A 2.5036 no .
H19C H20B 3.0461 no .
H19C H20C 3.5872 no .
H20A H21 3.4489 no .
H20B H23A 3.5232 no .
H20C H21 2.5186 no .
H20C H23A 2.5867 no .
H20C H23C 3.4718 no .
H21 H22A 2.8305 no .
H21 H22B 2.3095 no .
H21 H22C 2.3101 no .
H21 H23A 2.4245 no .
H21 H23B 2.8158 no .
H21 H23C 2.2137 no .
H22A H23A 3.5844 no .
H22A H23B 2.5239 no .
H22A H23C 3.2005 no .
H22A H25 3.4757 no .
H22A H31A 3.1533 no .
H22A H31C 3.5077 no .
H22B H23B 3.5614 no .
H22C H23A 3.5968 no .
H22C H23B 2.7993 no .
H22C H23C 2.6028 no .
H23A H25 2.3667 no .
H23B H25 2.1926 no .
H23C H25 3.5067 no .
H25 H26 2.2981 no .
H26 H27 2.3367 no .
H27 H28 2.3270 no .
H28 H32B 2.3769 no .
H28 H32C 2.8683 no .
H28 H33 2.2454 no .
H28 H35C 3.0592 no .
H30 H31A 2.8522 no .
H30 H31B 2.3249 no .
H30 H31C 2.3594 no .
H30 H32A 2.3195 no .
H30 H32B 2.8458 no .
H30 H32C 2.3491 no .
H30 H33 3.4204 no .
H30 H34B 3.2437 no .
H30 H34C 2.4475 no .
H31A H32A 2.9961 no .
H31A H32B 2.5500 no .
H31B H32A 2.5269 no .
H31B H32B 3.0054 no .
H31B H32C 3.5960 no .
H31C H32A 3.5922 no .
H32B H33 3.1666 no .
H32C H33 2.4116 no .
H32C H34C 2.6230 no .
H33 H34A 2.3767 no .
H33 H34B 2.8711 no .
H33 H34C 2.3663 no .
H33 H35A 2.8627 no .
H33 H35B 2.3658 no .
H33 H35C 2.3571 no .
H34A H35A 2.9745 no .
H34A H35B 2.4965 no .
H34A H35C 3.5748 no .
H34B H35A 2.5227 no .
H34B H35B 2.9783 no .
H34B H35C 3.5901 no .
H34C H35A 3.5858 no .
H34C H35B 3.5712 no .
C1 H23C 3.3590 no 1_655
C1 H27 3.3053 no 1_554
C2 H23C 3.2552 no 1_655
C2 H27 3.1978 no 1_554
C3 H21 3.2118 no 1_655
C3 H22C 3.1404 no 1_655
C3 H23C 3.1735 no 1_655
C3 H27 3.0176 no 1_554
C3 H28 3.3074 no 1_554
C4 H16A 3.3828 no 1_655
C4 H16B 3.2547 no 1_655
C4 H21 2.6572 no 1_655
C4 H22C 3.5512 no 1_655
C4 H23C 3.1991 no 1_655
C4 H27 2.9811 no 1_554
C4 H28 3.0999 no 1_554
C5 H19B 3.5300 no 4_554
C5 H20C 3.4206 no 1_655
C5 H21 3.1583 no 1_655
C5 H23C 3.2599 no 1_655
C5 H27 3.1302 no 1_554
C6 H23C 3.3337 no 1_655
C6 H27 3.3072 no 1_554
C8 H9A 3.3627 no 4_555
C8 H15B 3.1218 no 4_555
C8 H26 3.4758 no 4_554
C9 H18 3.0206 no 4_554
C9 H23A 3.0126 no 4_554
C9 H25 3.2098 no 4_554
C9 H26 3.5589 no 4_554
C10 H11C 3.1703 no 3_755
C11 H10 3.2331 no 3_755
C11 H11B 3.5589 no 3_755
C11 H11C 3.0079 no 3_755
C11 H22B 2.9901 no 3_755
C11 H31C 3.1092 no 3_755
C12 H22C 3.4903 no 1_655
C12 H32C 3.4966 no 3_856
C14 H26 3.2786 no 1_554
C14 H27 3.1054 no 1_554
C15 H8C 3.0083 no 4_454
C15 H26 3.5405 no 1_554
C15 H35B 3.2892 no 1_454
C16 H4 3.0140 no 1_455
C18 H5 3.5764 no 4_455
C18 H9B 3.1897 no 4_455
C19 H5 3.4532 no 4_455
C19 H35B 3.4596 no 4_454
C19 H35C 3.4728 no 4_454
C20 H35C 3.2029 no 4_454
C21 H4 3.4614 no 1_455
C22 H11A 2.9744 no 3_755
C22 H32A 3.2199 no 3_756
C22 H32B 3.5057 no 3_756
C23 H9C 3.5370 no 4_455
C23 H34B 3.1608 no 1_455
C25 H9B 3.2113 no 4_455
C26 H9B 3.5371 no 4_455
C26 H14A 3.3444 no 1_556
C26 H31B 3.5084 no 3_756
C27 H14A 3.1963 no 1_556
C27 H14B 3.4659 no 1_556
C27 H20B 3.4753 no 4_555
C27 H31B 3.3981 no 3_756
C28 H4 3.5489 no 1_556
C30 H34C 3.2124 no 3_856
C31 H11B 3.2744 no 3_755
C32 H22A 3.0105 no 3_756
C32 H22C 3.5114 no 3_756
C32 H34C 3.3292 no 3_856
C33 H15A 3.5198 no 1_656
C34 H15A 3.4569 no 1_656
C34 H23B 3.3423 no 1_655
C34 H30 3.1451 no 3_856
C34 H32A 3.2422 no 3_856
C35 H9C 3.2437 no 4_555
C35 H15A 3.3297 no 1_656
C35 H19B 3.5027 no 4_555
C35 H19C 3.4517 no 4_555
C35 H20A 3.5522 no 4_555
H3 H21 3.4158 no 1_655
H3 H22C 2.8444 no 1_655
H3 H27 3.4757 no 1_554
H3 H28 3.2399 no 1_554
H4 C16 3.0140 no 1_655
H4 C21 3.4614 no 1_655
H4 C28 3.5489 no 1_554
H4 H16A 2.5754 no 1_655
H4 H16B 2.5727 no 1_655
H4 H19B 3.3475 no 4_554
H4 H21 2.5081 no 1_655
H4 H22C 3.5877 no 1_655
H4 H27 3.4070 no 1_554
H4 H28 2.8603 no 1_554
H4 H33 3.3354 no 1_554
H5 C18 3.5764 no 4_554
H5 C19 3.4532 no 4_554
H5 H16B 3.3133 no 1_655
H5 H18 2.9611 no 4_554
H5 H19B 2.7507 no 4_554
H5 H20B 3.3843 no 4_554
H5 H20C 2.9519 no 1_655
H5 H21 3.3327 no 1_655
H8A H9A 2.8277 no 4_555
H8A H15B 3.5360 no 4_555
H8A H20C 3.1438 no 1_655
H8A H23A 3.1123 no 1_655
H8A H23C 3.4433 no 1_655
H8A H26 3.1429 no 4_554
H8B H9A 3.2764 no 4_555
H8B H15B 3.1971 no 4_555
H8B H23A 3.5061 no 1_655
H8B H23C 3.3848 no 1_655
H8C C15 3.0083 no 4_555
H8C H9A 3.4601 no 4_555
H8C H14A 3.3219 no 4_555
H8C H15A 2.9579 no 4_555
H8C H15B 2.2968 no 4_555
H8C H26 2.9680 no 4_554
H8C H35B 3.2075 no 4_454
H9A C8 3.3627 no 4_454
H9A H8A 2.8277 no 4_454
H9A H8B 3.2764 no 4_454
H9A H8C 3.4601 no 4_454
H9A H18 3.0814 no 4_554
H9A H20B 3.5049 no 4_554
H9A H23A 2.8446 no 4_554
H9B C18 3.1897 no 4_554
H9B C25 3.2113 no 4_554
H9B C26 3.5371 no 4_554
H9B H18 2.2139 no 4_554
H9B H20B 3.5303 no 4_554
H9B H23A 2.8259 no 4_554
H9B H25 2.5483 no 4_554
H9B H26 3.2062 no 4_554
H9C C23 3.5370 no 4_554
H9C C35 3.2437 no 4_454
H9C H18 3.4317 no 4_554
H9C H23A 2.8513 no 4_554
H9C H23B 3.3949 no 4_554
H9C H25 3.0276 no 4_554
H9C H26 3.0963 no 4_554
H9C H35A 2.8015 no 4_454
H9C H35B 2.7881 no 4_454
H10 C11 3.2331 no 3_755
H10 H11B 3.1481 no 3_755
H10 H11C 2.4719 no 3_755
H11A C22 2.9744 no 3_755
H11A H22A 2.9429 no 3_755
H11A H22B 2.3699 no 3_755
H11A H22C 3.1631 no 3_755
H11A H31C 3.1005 no 3_755
H11B C11 3.5589 no 3_755
H11B C31 3.2744 no 3_755
H11B H10 3.1481 no 3_755
H11B H11C 2.8450 no 3_755
H11B H12C 3.3151 no 3_755
H11B H27 3.2864 no 1_554
H11B H31B 3.0436 no 3_755
H11B H31C 2.6619 no 3_755
H11C C10 3.1703 no 3_755
H11C C11 3.0079 no 3_755
H11C H10 2.4719 no 3_755
H11C H11B 2.8450 no 3_755
H11C H11C 2.6526 no 3_755
H11C H14B 3.5469 no 3_755
H11C H22B 2.7562 no 3_755
H11C H31C 3.0542 no 3_755
H12A H22C 3.3520 no 1_655
H12A H23C 3.2651 no 1_655
H12A H32C 3.1254 no 3_856
H12B H22B 3.3627 no 3_755
H12B H22C 2.7873 no 1_655
H12B H32C 3.2544 no 3_856
H12C H11B 3.3151 no 3_755
H12C H14B 3.4581 no 3_755
H12C H16A 3.3293 no 3_755
H12C H32C 3.5468 no 3_856
H14A C26 3.3444 no 1_554
H14A C27 3.1963 no 1_554
H14A H8C 3.3219 no 4_454
H14A H26 2.7997 no 1_554
H14A H27 2.5092 no 1_554
H14B C27 3.4659 no 1_554
H14B H11C 3.5469 no 3_755
H14B H12C 3.4581 no 3_755
H14B H26 3.1676 no 1_554
H14B H27 2.8115 no 1_554
H15A C33 3.5198 no 1_454
H15A C34 3.4569 no 1_454
H15A C35 3.3297 no 1_454
H15A H8C 2.9579 no 4_454
H15A H26 3.1755 no 1_554
H15A H33 3.2558 no 1_454
H15A H34A 2.6527 no 1_454
H15A H35B 2.4832 no 1_454
H15B C8 3.1218 no 4_454
H15B H8A 3.5360 no 4_454
H15B H8B 3.1971 no 4_454
H15B H8C 2.2968 no 4_454
H15B H19A 3.5103 no 4_454
H15B H19B 3.3336 no 4_454
H15B H19C 3.5366 no 4_454
H15B H35B 3.3170 no 1_454
H16A C4 3.3828 no 1_455
H16A H4 2.5754 no 1_455
H16A H12C 3.3293 no 3_755
H16B C4 3.2547 no 1_455
H16B H4 2.5727 no 1_455
H16B H5 3.3133 no 1_455
H16B H19B 2.9504 no 4_454
H18 C9 3.0206 no 4_455
H18 H5 2.9611 no 4_455
H18 H9A 3.0814 no 4_455
H18 H9B 2.2139 no 4_455
H18 H9C 3.4317 no 4_455
H19A H15B 3.5103 no 4_555
H19A H20A 3.1131 no 4_555
H19B C5 3.5300 no 4_455
H19B C35 3.5027 no 4_454
H19B H4 3.3475 no 4_455
H19B H5 2.7507 no 4_455
H19B H15B 3.3336 no 4_555
H19B H16B 2.9504 no 4_555
H19B H20A 3.5577 no 4_555
H19B H35B 3.0507 no 4_454
H19B H35C 3.0376 no 4_454
H19C C35 3.4517 no 4_454
H19C H15B 3.5366 no 4_555
H19C H35B 2.9567 no 4_454
H19C H35C 3.1526 no 4_454
H20A C35 3.5522 no 4_454
H20A H19A 3.1131 no 4_454
H20A H19B 3.5577 no 4_454
H20A H35C 2.7920 no 4_454
H20B C27 3.4753 no 4_454
H20B H5 3.3843 no 4_455
H20B H9A 3.5049 no 4_455
H20B H9B 3.5303 no 4_455
H20B H35C 2.7789 no 4_454
H20C C5 3.4206 no 1_455
H20C H5 2.9519 no 1_455
H20C H8A 3.1438 no 1_455
H21 C3 3.2118 no 1_455
H21 C4 2.6572 no 1_455
H21 C5 3.1583 no 1_455
H21 H3 3.4158 no 1_455
H21 H4 2.5081 no 1_455
H21 H5 3.3327 no 1_455
H22A C32 3.0105 no 3_756
H22A H11A 2.9429 no 3_755
H22A H32A 2.5105 no 3_756
H22A H32B 2.7436 no 3_756
H22A H32C 3.3547 no 3_756
H22B C11 2.9901 no 3_755
H22B H11A 2.3699 no 3_755
H22B H11C 2.7562 no 3_755
H22B H12B 3.3627 no 3_755
H22C C3 3.1404 no 1_455
H22C C4 3.5512 no 1_455
H22C C12 3.4903 no 1_455
H22C C32 3.5114 no 3_756
H22C H3 2.8444 no 1_455
H22C H4 3.5877 no 1_455
H22C H11A 3.1631 no 3_755
H22C H12A 3.3520 no 1_455
H22C H12B 2.7873 no 1_455
H22C H32A 3.1274 no 3_756
H22C H32B 3.4362 no 3_756
H22C H32C 3.3960 no 3_756
H23A C9 3.0126 no 4_455
H23A H8A 3.1123 no 1_455
H23A H8B 3.5061 no 1_455
H23A H9A 2.8446 no 4_455
H23A H9B 2.8259 no 4_455
H23A H9C 2.8513 no 4_455
H23A H34B 3.5580 no 1_455
H23B C34 3.3423 no 1_455
H23B H9C 3.3949 no 4_455
H23B H32A 2.8127 no 3_756
H23B H34A 3.3571 no 1_455
H23B H34B 2.5201 no 1_455
H23C C1 3.3590 no 1_455
H23C C2 3.2552 no 1_455
H23C C3 3.1735 no 1_455
H23C C4 3.1991 no 1_455
H23C C5 3.2599 no 1_455
H23C C6 3.3337 no 1_455
H23C H8A 3.4433 no 1_455
H23C H8B 3.3848 no 1_455
H23C H12A 3.2651 no 1_455
H23C H34B 3.0019 no 1_455
H25 C9 3.2098 no 4_455
H25 H9B 2.5483 no 4_455
H25 H9C 3.0276 no 4_455
H26 C8 3.4758 no 4_455
H26 C9 3.5589 no 4_455
H26 C14 3.2786 no 1_556
H26 C15 3.5405 no 1_556
H26 H8A 3.1429 no 4_455
H26 H8C 2.9680 no 4_455
H26 H9B 3.2062 no 4_455
H26 H9C 3.0963 no 4_455
H26 H14A 2.7997 no 1_556
H26 H14B 3.1676 no 1_556
H26 H15A 3.1755 no 1_556
H26 H34A 3.2965 no 1_455
H27 C1 3.3053 no 1_556
H27 C2 3.1978 no 1_556
H27 C3 3.0176 no 1_556
H27 C4 2.9811 no 1_556
H27 C5 3.1302 no 1_556
H27 C6 3.3072 no 1_556
H27 C14 3.1054 no 1_556
H27 H3 3.4757 no 1_556
H27 H4 3.4070 no 1_556
H27 H11B 3.2864 no 1_556
H27 H14A 2.5092 no 1_556
H27 H14B 2.8115 no 1_556
H27 H31B 3.5695 no 3_756
H28 C3 3.3074 no 1_556
H28 C4 3.0999 no 1_556
H28 H3 3.2399 no 1_556
H28 H4 2.8603 no 1_556
H30 C34 3.1451 no 3_856
H30 H34A 3.1846 no 3_856
H30 H34B 3.4960 no 3_856
H30 H34C 2.3708 no 3_856
H31A H31A 2.8873 no 3_756
H31A H31B 3.5755 no 3_756
H31A H32B 2.9822 no 3_756
H31B C26 3.5084 no 3_756
H31B C27 3.3981 no 3_756
H31B H11B 3.0436 no 3_755
H31B H27 3.5695 no 3_756
H31B H31A 3.5755 no 3_756
H31B H34A 3.4282 no 3_856
H31C C11 3.1092 no 3_755
H31C H11A 3.1005 no 3_755
H31C H11B 2.6619 no 3_755
H31C H11C 3.0542 no 3_755
H32A C22 3.2199 no 3_756
H32A C34 3.2422 no 3_856
H32A H22A 2.5105 no 3_756
H32A H22C 3.1274 no 3_756
H32A H23B 2.8127 no 3_756
H32A H34A 3.3047 no 3_856
H32A H34B 2.9228 no 3_856
H32A H34C 2.9668 no 3_856
H32B C22 3.5057 no 3_756
H32B H22A 2.7436 no 3_756
H32B H22C 3.4362 no 3_756
H32B H31A 2.9822 no 3_756
H32C C12 3.4966 no 3_856
H32C H12A 3.1254 no 3_856
H32C H12B 3.2544 no 3_856
H32C H12C 3.5468 no 3_856
H32C H22A 3.3547 no 3_756
H32C H22C 3.3960 no 3_756
H32C H34C 3.2968 no 3_856
H33 H4 3.3354 no 1_556
H33 H15A 3.2558 no 1_656
H34A H15A 2.6527 no 1_656
H34A H23B 3.3571 no 1_655
H34A H26 3.2965 no 1_655
H34A H30 3.1846 no 3_856
H34A H31B 3.4282 no 3_856
H34A H32A 3.3047 no 3_856
H34B C23 3.1608 no 1_655
H34B H23A 3.5580 no 1_655
H34B H23B 2.5201 no 1_655
H34B H23C 3.0019 no 1_655
H34B H30 3.4960 no 3_856
H34B H32A 2.9228 no 3_856
H34C C30 3.2124 no 3_856
H34C C32 3.3292 no 3_856
H34C H30 2.3708 no 3_856
H34C H32A 2.9668 no 3_856
H34C H32C 3.2968 no 3_856
H34C H34C 3.0789 no 3_856
H35A H9C 2.8015 no 4_555
H35B C15 3.2892 no 1_656
H35B C19 3.4596 no 4_555
H35B H8C 3.2075 no 4_555
H35B H9C 2.7881 no 4_555
H35B H15A 2.4832 no 1_656
H35B H15B 3.3170 no 1_656
H35B H19B 3.0507 no 4_555
H35B H19C 2.9567 no 4_555
H35C C19 3.4728 no 4_555
H35C C20 3.2029 no 4_555
H35C H19B 3.0376 no 4_555
H35C H19C 3.1526 no 4_555
H35C H20A 2.7920 no 4_555
H35C H20B 2.7789 no 4_555

loop_
_geom_torsion_atom_site_label_1
_geom_torsion_atom_site_label_2
_geom_torsion_atom_site_label_3
_geom_torsion_atom_site_label_4
_geom_torsion
_geom_torsion_publ_flag
N2 P1 C17 C13 -23.54(18) no
N2 P1 C17 C16 156.56(11) no
C17 P1 N2 C24 178.60(11) no
C17 P1 N2 Li1 15.13(11) no
N2 P1 C18 C19 47.74(15) no
N2 P1 C18 C20 172.45(12) no
C18 P1 N2 C24 57.33(15) no
C18 P1 N2 Li1 -106.15(11) no
N2 P1 C21 C22 -48.02(14) no
N2 P1 C21 C23 82.14(13) no
C21 P1 N2 C24 -64.46(14) no
C21 P1 N2 Li1 132.06(9) no
C17 P1 C18 C19 -74.37(12) no
C17 P1 C18 C20 50.34(16) no
C18 P1 C17 C13 98.92(16) no
C18 P1 C17 C16 -80.97(13) no
C17 P1 C21 C22 72.95(12) no
C17 P1 C21 C23 -156.89(11) no
C21 P1 C17 C13 -148.11(15) no
C21 P1 C17 C16 31.99(14) no
C18 P1 C21 C22 -172.22(10) no
C18 P1 C21 C23 -42.06(14) no
C21 P1 C18 C19 174.86(11) no
C21 P1 C18 C20 -60.42(16) no
C29 P2 C30 C31 65.32(19) no
C29 P2 C30 C32 -60.7(3) no
C30 P2 C29 C24 -110.07(14) no
C30 P2 C29 C28 71.63(15) no
C29 P2 C33 C34 172.01(14) no
C29 P2 C33 C35 -66.68(16) no
C33 P2 C29 C24 138.01(14) no
C33 P2 C29 C28 -40.29(16) no
C29 P2 Li1 N1 170.1(5) no
C29 P2 Li1 N2 -11.50(13) no
Li1 P2 C29 C24 8.36(15) no
Li1 P2 C29 C28 -169.95(15) no
C30 P2 C33 C34 61.5(2) no
C30 P2 C33 C35 -177.21(17) no
C33 P2 C30 C31 175.68(17) no
C33 P2 C30 C32 49.6(3) no
C30 P2 Li1 N1 -82.1(5) no
C30 P2 Li1 N2 96.35(18) no
Li1 P2 C30 C31 -35.2(3) no
Li1 P2 C30 C32 -161.27(18) no
C33 P2 Li1 N1 59.7(5) no
C33 P2 Li1 N2 -121.86(15) no
Li1 P2 C33 C34 -83.3(2) no
Li1 P2 C33 C35 38.0(3) no
C1 N1 C13 C14 7.4(3) no
C1 N1 C13 C17 -174.99(15) no
C13 N1 C1 C2 -101.73(17) no
C13 N1 C1 C6 81.44(17) no
C1 N1 Li1 P2 -7.9(6) no
C1 N1 Li1 N2 173.90(16) no
Li1 N1 C1 C2 68.2(3) no
Li1 N1 C1 C6 -108.6(2) no
C13 N1 Li1 P2 162.5(5) no
C13 N1 Li1 N2 -15.8(3) no
Li1 N1 C13 C14 -163.96(17) no
Li1 N1 C13 C17 13.6(3) no
P1 N2 C24 C25 2.8(3) no
P1 N2 C24 C29 -177.07(11) no
P1 N2 Li1 P2 -179.44(9) no
P1 N2 Li1 N1 -0.2(3) no
C24 N2 Li1 P2 15.84(19) no
C24 N2 Li1 N1 -164.89(17) no
Li1 N2 C24 C25 165.43(17) no
Li1 N2 C24 C29 -14.4(3) no
N1 C1 C2 C3 -179.92(11) no
N1 C1 C2 C10 1.4(2) no
N1 C1 C6 C5 -179.81(11) no
N1 C1 C6 C7 1.66(19) no
C2 C1 C6 C5 3.3(2) no
C2 C1 C6 C7 -175.20(12) no
C6 C1 C2 C3 -3.1(2) no
C6 C1 C2 C10 178.24(12) no
C1 C2 C3 C4 0.8(3) no
C1 C2 C10 C11 116.42(19) no
C1 C2 C10 C12 -118.00(19) no
C3 C2 C10 C11 -62.2(2) no
C3 C2 C10 C12 63.3(3) no
C10 C2 C3 C4 179.45(14) no
C2 C3 C4 C5 1.3(3) no
C3 C4 C5 C6 -1.1(3) no
C4 C5 C6 C1 -1.2(3) no
C4 C5 C6 C7 177.29(13) no
C1 C6 C7 C8 93.6(2) no
C1 C6 C7 C9 -140.85(16) no
C5 C6 C7 C8 -84.9(2) no
C5 C6 C7 C9 40.6(3) no
N1 C13 C14 C15 -166.89(15) no
N1 C13 C17 P1 6.7(3) no
N1 C13 C17 C16 -173.39(16) no
C14 C13 C17 P1 -175.47(16) no
C14 C13 C17 C16 4.4(2) no
C17 C13 C14 C15 15.1(2) no
C13 C14 C15 C16 -28.6(3) no
C14 C15 C16 C17 30.7(3) no
C15 C16 C17 P1 157.84(19) no
C15 C16 C17 C13 -22.1(3) no
N2 C24 C25 C26 179.42(15) no
N2 C24 C29 P2 1.4(3) no
N2 C24 C29 C28 179.75(14) no
C25 C24 C29 P2 -178.43(14) no
C25 C24 C29 C28 -0.1(3) no
C29 C24 C25 C26 -0.7(3) no
C24 C25 C26 C27 0.9(4) no
C25 C26 C27 C28 -0.1(4) no
C26 C27 C28 C29 -0.7(4) no
C27 C28 C29 P2 179.11(18) no
C27 C28 C29 C24 0.8(3) no
